data_7002037
loop_
_publ_author_name
'Dei\&sler, Christine'
'Rominger, Frank'
'Kunz, Doris'

_publ_section_title
;
 Controlling the coordination modes of a new and highly flexible ligand
 bearing two N-heterocyclic carbene moieties at a bipyridine backbone
;
_journal_issue 35
_journal_name_full 'Dalton Transactions'
_journal_page_first 7152
_journal_paper_doi 10.1039/b907041a
_journal_year 2009
_chemical_formula_sum 'C20 H22 Ag3 I3 N6 O S'
_chemical_formula_weight 1098.81
_chemical_name_common '13 in manuscript'
_chemical_name_systematic
;
?
;
_space_group_IT_number 51
_symmetry_cell_setting orthorhombic
_symmetry_space_group_name_Hall '-P 2a 2a'
_symmetry_space_group_name_H-M 'P m m a'
_atom_sites_solution_hydrogens geom
_atom_sites_solution_primary direct
_atom_sites_solution_secondary difmap
_audit_creation_method SHELXL-97
_cell_angle_alpha 90.00
_cell_angle_beta 90.00
_cell_angle_gamma 90.00
_cell_formula_units_Z 2
_cell_length_a 6.7715(4)
_cell_length_b 15.2581(5)
_cell_length_c 14.6406(7)
_cell_measurement_temperature 200(2)
_cell_volume 1512.67(13)
_computing_cell_refinement 'Bruker SMART'
_computing_data_collection 'Bruker SMART'
_computing_data_reduction 'Bruker SHELXTL'
_computing_molecular_graphics 'Bruker SHELXTL'
_computing_publication_material 'Bruker SHELXTL'
_computing_structure_refinement 'SHELXL-97 (Sheldrick, 1997)'
_computing_structure_solution 'SHELXS-97 (Sheldrick, 1990)'
_diffrn_ambient_temperature 200(2)
_diffrn_measured_fraction_theta_full 0.995
_diffrn_measured_fraction_theta_max 0.995
_diffrn_measurement_device_type 'Bruker Smart CCD'
_diffrn_measurement_method 'phi and omega scans'
_diffrn_radiation_monochromator graphite
_diffrn_radiation_source 'fine-focus sealed tube'
_diffrn_radiation_type MoK\a
_diffrn_radiation_wavelength 0.71073
_diffrn_reflns_av_R_equivalents 0.1007
_diffrn_reflns_av_sigmaI/netI 0.0781
_diffrn_reflns_limit_h_max 6
_diffrn_reflns_limit_h_min -5
_diffrn_reflns_limit_k_max 15
_diffrn_reflns_limit_k_min -15
_diffrn_reflns_limit_l_max 14
_diffrn_reflns_limit_l_min -11
_diffrn_reflns_number 3768
_diffrn_reflns_theta_full 20.87
_diffrn_reflns_theta_max 20.87
_diffrn_reflns_theta_min 1.93
_exptl_absorpt_coefficient_mu 5.077
_exptl_absorpt_correction_T_max 0.9510
_exptl_absorpt_correction_T_min 0.3520
_exptl_absorpt_correction_type multi-scan
_exptl_absorpt_process_details
;
Sheldrick, G. M. (2008). <i>SADABS</i>. University of G\"ottingen, Germany.
;
_exptl_crystal_colour colorless
_exptl_crystal_density_diffrn 2.412
_exptl_crystal_density_method 'not measured'
_exptl_crystal_description polyhedron
_exptl_crystal_F_000 1016
_exptl_crystal_size_max 0.26
_exptl_crystal_size_mid 0.02
_exptl_crystal_size_min 0.01
_refine_diff_density_max 1.721
_refine_diff_density_min -1.242
_refine_diff_density_rms 0.258
_refine_ls_extinction_method none
_refine_ls_goodness_of_fit_ref 1.058
_refine_ls_hydrogen_treatment constr
_refine_ls_matrix_type full
_refine_ls_number_parameters 64
_refine_ls_number_reflns 928
_refine_ls_number_restraints 0
_refine_ls_restrained_S_all 1.058
_refine_ls_R_factor_all 0.1345
_refine_ls_R_factor_gt 0.0881
_refine_ls_shift/su_max 0.000
_refine_ls_shift/su_mean 0.000
_refine_ls_structure_factor_coef Fsqd
_refine_ls_weighting_details 'calc w=1/[\s^2^(Fo^2^)+(0.1284P)^2^+55.7044P] where P=(Fo^2^+2Fc^2^)/3'
_refine_ls_weighting_scheme calc
_refine_ls_wR_factor_gt 0.2297
_refine_ls_wR_factor_ref 0.2641
_reflns_number_gt 596
_reflns_number_total 928
_reflns_threshold_expression >2sigma(I)
_cod_data_source_file b907041a.txt
_cod_data_source_block cd24
_cod_depositor_comments
;
The following automatic conversions were performed:
'_symmetry_cell_setting' value 'Orthorhombic' changed to 'orthorhombic'
according to '/home/saulius/struct/CIF-dictionaries/cif_core.dic'
dictionary named 'cif_core.dic' version 2.4.1 from 2010-06-29.

Automatic conversion script
Id: cif_fix_enum 1527 2010-12-29 10:47:43Z saulius 
;
_cod_original_sg_symbol_H-M Pmma
_cod_database_code 7002037

loop_
_symmetry_equiv_pos_as_xyz
'x, y, z'
'-x+1/2, -y, z'
'-x, y, -z'
'x+1/2, -y, -z'
'-x, -y, -z'
'x-1/2, y, -z'
'x, -y, z'
'-x-1/2, y, z'

loop_
_atom_site_label
_atom_site_type_symbol
_atom_site_fract_x
_atom_site_fract_y
_atom_site_fract_z
_atom_site_U_iso_or_equiv
_atom_site_adp_type
_atom_site_occupancy
_atom_site_symmetry_multiplicity
_atom_site_calc_flag
_atom_site_refinement_flags
_atom_site_disorder_assembly
_atom_site_disorder_group
Ag1 Ag 0.2500 0.5000 -0.1699(4) 0.0636(17) Uani 1 4 d S . .
Ag2 Ag 0.0000 0.1080(2) 0.5000 0.0693(13) Uani 1 2 d S . .
I1 I 0.2500 0.0000 0.6157(2) 0.0546(13) Uani 1 4 d S . .
I2 I 0.2500 0.1971(3) 0.3828(3) 0.0976(15) Uani 1 2 d S . .
C1 C 0.2500 0.407(4) 0.159(4) 0.108(19) Uiso 1 2 d S . .
H1 H 0.2500 0.4320 0.2185 0.129 Uiso 1 2 calc SR . .
C2 C 0.2500 0.318(3) 0.142(3) 0.080(14) Uiso 1 2 d S . .
H2 H 0.2500 0.2826 0.1959 0.097 Uiso 1 2 calc SR . .
C3 C 0.2500 0.270(3) 0.061(3) 0.084(15) Uiso 1 2 d S . .
H3 H 0.2500 0.2075 0.0570 0.101 Uiso 1 2 calc SR . .
C4 C 0.2500 0.328(3) -0.015(3) 0.069(13) Uiso 1 2 d S . .
N5 N 0.2500 0.419(2) -0.010(3) 0.080(11) Uiso 1 2 d S . .
C15 C 0.2500 0.452(3) 0.081(3) 0.071(13) Uiso 1 2 d S . .
C21 C 0.2500 0.361(3) -0.183(3) 0.066(12) Uiso 1 2 d S . .
N22 N 0.2500 0.308(2) -0.107(2) 0.052(9) Uiso 1 2 d S . .
C23 C 0.2500 0.219(3) -0.139(3) 0.085(15) Uiso 1 2 d S . .
H23 H 0.2500 0.1680 -0.1018 0.102 Uiso 1 2 calc SR . .
C24 C 0.2500 0.221(3) -0.228(3) 0.083(15) Uiso 1 2 d S . .
H24 H 0.2500 0.1711 -0.2672 0.099 Uiso 1 2 calc SR . .
N25 N 0.2500 0.311(3) -0.256(3) 0.076(11) Uiso 1 2 d S . .
C26 C 0.2500 0.343(3) -0.343(3) 0.095(17) Uiso 1 2 d S . .
H26A H 0.2491 0.4074 -0.3414 0.142 Uiso 1 2 calc SR . .
H26B H 0.1323 0.3224 -0.3757 0.142 Uiso 0.50 1 calc PR . .
H26C H 0.3686 0.3231 -0.3755 0.142 Uiso 0.50 1 calc PR . .
S1 S 0.2500 0.0000 0.0851(14) 0.091(6) Uiso 1 4 d S . .
O1 O 0.2500 0.063(4) 0.020(4) 0.081(19) Uiso 0.50 2 d SP . .
C51 C 0.057(7) 0.0000 0.164(3) 0.086(15) Uiso 1 2 d S . .
H51A H 0.0751 -0.0486 0.2072 0.130 Uiso 0.50 1 calc PR . .
H51B H -0.0689 -0.0069 0.1322 0.130 Uiso 0.50 1 calc PR . .
H51C H 0.0571 0.0556 0.1979 0.130 Uiso 0.50 1 calc PR . .

loop_
_atom_site_aniso_label
_atom_site_aniso_U_11
_atom_site_aniso_U_22
_atom_site_aniso_U_33
_atom_site_aniso_U_23
_atom_site_aniso_U_13
_atom_site_aniso_U_12
Ag1 0.047(3) 0.022(2) 0.122(4) 0.000 0.000 0.000
Ag2 0.078(3) 0.059(2) 0.070(2) 0.000 0.003(2) 0.000
I1 0.071(3) 0.044(2) 0.049(2) 0.000 0.000 0.000
I2 0.063(2) 0.109(3) 0.121(3) 0.060(2) 0.000 0.000

loop_
_atom_type_symbol
_atom_type_description
_atom_type_scat_dispersion_real
_atom_type_scat_dispersion_imag
_atom_type_scat_source
C C 0.0033 0.0016 'International Tables Vol C Tables 4.2.6.8 and 6.1.1.4'
H H 0.0000 0.0000 'International Tables Vol C Tables 4.2.6.8 and 6.1.1.4'
N N 0.0061 0.0033 'International Tables Vol C Tables 4.2.6.8 and 6.1.1.4'
O O 0.0106 0.0060 'International Tables Vol C Tables 4.2.6.8 and 6.1.1.4'
S S 0.1246 0.1234 'International Tables Vol C Tables 4.2.6.8 and 6.1.1.4'
Ag Ag -0.8971 1.1015 'International Tables Vol C Tables 4.2.6.8 and 6.1.1.4'
I I -0.4742 1.8119 'International Tables Vol C Tables 4.2.6.8 and 6.1.1.4'

loop_
_geom_angle_atom_site_label_1
_geom_angle_atom_site_label_2
_geom_angle_atom_site_label_3
_geom_angle
_geom_angle_site_symmetry_1
_geom_angle_site_symmetry_3
_geom_angle_publ_flag
C21 Ag1 C21 170(2) 2_565 . ?
I2 Ag2 I2 121.1(2) 6_556 . ?
I2 Ag2 I1 106.47(5) 6_556 5_556 ?
I2 Ag2 I1 105.87(10) . 5_556 ?
I2 Ag2 I1 105.87(10) 6_556 . ?
I2 Ag2 I1 106.47(5) . . ?
I1 Ag2 I1 110.94(12) 5_556 . ?
I2 Ag2 Ag2 119.43(10) 6_556 5_556 ?
I2 Ag2 Ag2 119.43(10) . 5_556 ?
I1 Ag2 Ag2 55.47(6) 5_556 5_556 ?
I1 Ag2 Ag2 55.47(6) . 5_556 ?
Ag2 I1 Ag2 69.06(12) . 5_556 ?
Ag2 I1 Ag2 71.22(8) . 6_656 ?
Ag2 I1 Ag2 108.71(13) 5_556 6_656 ?
Ag2 I1 Ag2 108.71(13) . 2 ?
Ag2 I1 Ag2 71.22(8) 5_556 2 ?
Ag2 I1 Ag2 69.06(12) 6_656 2 ?
Ag2 I2 Ag2 75.43(10) 6_656 . ?
C15 C1 C2 111(5) . . ?
C1 C2 C3 132(5) . . ?
C2 C3 C4 110(4) . . ?
N22 C4 N5 107(4) . . ?
N22 C4 C3 128(4) . . ?
N5 C4 C3 125(4) . . ?
C4 N5 C15 115(4) . . ?
C1 C15 N5 128(4) . . ?
C1 C15 C15 121(3) . 2_565 ?
N5 C15 C15 111(2) . 2_565 ?
N25 C21 N22 108(4) . . ?
N25 C21 Ag1 130(3) . . ?
N22 C21 Ag1 121(3) . . ?
C4 N22 C21 131(4) . . ?
C4 N22 C23 122(4) . . ?
C21 N22 C23 107(3) . . ?
C24 C23 N22 108(5) . . ?
C23 C24 N25 108(5) . . ?
C21 N25 C26 123(4) . . ?
C21 N25 C24 109(4) . . ?
C26 N25 C24 128(4) . . ?
O1 S1 O1 91(5) 2 . ?
O1 S1 C51 117.8(16) 2 . ?
O1 S1 C51 117.8(16) . . ?
O1 S1 C51 117.8(16) 2 2 ?
O1 S1 C51 117.8(16) . 2 ?
C51 S1 C51 97(3) . 2 ?

loop_
_geom_bond_atom_site_label_1
_geom_bond_atom_site_label_2
_geom_bond_distance
_geom_bond_site_symmetry_2
_geom_bond_publ_flag
Ag1 C21 2.13(4) 2_565 ?
Ag1 C21 2.13(4) . ?
Ag2 I2 2.767(3) 6_556 ?
Ag2 I2 2.767(3) . ?
Ag2 I1 2.907(3) 5_556 ?
Ag2 I1 2.907(3) . ?
Ag2 Ag2 3.296(6) 5_556 ?
I1 Ag2 2.907(3) 5_556 ?
I1 Ag2 2.907(3) 6_656 ?
I1 Ag2 2.907(3) 2 ?
I2 Ag2 2.767(3) 6_656 ?
C1 C15 1.35(6) . ?
C1 C2 1.38(7) . ?
C2 C3 1.40(6) . ?
C3 C4 1.43(6) . ?
C4 N22 1.37(5) . ?
C4 N5 1.39(5) . ?
N5 C15 1.41(5) . ?
C15 C15 1.45(8) 2_565 ?
C21 N25 1.32(5) . ?
C21 N22 1.38(5) . ?
N22 C23 1.43(6) . ?
C23 C24 1.30(6) . ?
C24 N25 1.43(6) . ?
N25 C26 1.37(5) . ?
S1 O1 1.35(6) 2 ?
S1 O1 1.35(6) . ?
S1 C51 1.75(5) . ?
S1 C51 1.75(5) 2 ?
